data_4078786
loop_
_publ_author_name
'Zamora, Matthew T.'
'Ferguson, Michael J.'
'Cowie, Martin'

_publ_section_title
;
 Di-Mesoionic Carbene-Bridged Complexes of Rh2, Ir2, and RhIr: A Stepwise
 Metalation Strategy for the Synthesis of di-MIC-Bridged Mixed-Metal
 Systems
;
_journal_issue 15
_journal_name_full Organometallics
_journal_page_first 5384
_journal_paper_doi 10.1021/om300423z
_journal_volume 31
_journal_year 2012
_chemical_formula_moiety 'C52 H68 I2 N6 Rh2, 0.75(C2 H3 N)'
_chemical_formula_sum 'C53.5 H70.25 I2 N6.75 Rh2'
_chemical_formula_weight 1267.53
_chemical_name_systematic
; 
 ? 
;
_space_group_IT_number 2
_symmetry_cell_setting triclinic
_symmetry_space_group_name_Hall '-P 1'
_symmetry_space_group_name_H-M 'P -1'
_atom_sites_solution_hydrogens geom
_atom_sites_solution_primary direct
_atom_sites_solution_secondary difmap
_audit_creation_method SHELXL-97
_cell_angle_alpha 69.8435(9)
_cell_angle_beta 85.4295(11)
_cell_angle_gamma 89.9816(12)
_cell_formula_units_Z 2
_cell_length_a 11.0441(2)
_cell_length_b 15.0942(3)
_cell_length_c 17.8573(4)
_cell_measurement_reflns_used 9894
_cell_measurement_temperature 173(2)
_cell_measurement_theta_max 68.54
_cell_measurement_theta_min 3.12
_cell_volume 2784.47(10)
_computing_cell_refinement 'Bruker SAINT'
_computing_data_collection 'Bruker APEX2'
_computing_data_reduction 'Bruker SAINT'
_computing_molecular_graphics 'Bruker SHELXTL'
_computing_publication_material 'Bruker SHELXTL'
_computing_structure_refinement 'SHELXL-97 (Sheldrick, 2008)'
_computing_structure_solution 'SHELXS-97 (Sheldrick, 2008)'
_diffrn_ambient_temperature 173(2)
_diffrn_measured_fraction_theta_full 0.951
_diffrn_measured_fraction_theta_max 0.937
_diffrn_measurement_device_type 'Bruker APEX-II CCD'
_diffrn_measurement_method '\f and \w scans'
_diffrn_radiation_monochromator graphite
_diffrn_radiation_source 'fine-focus sealed tube'
_diffrn_radiation_type CuK\a
_diffrn_radiation_wavelength 1.54178
_diffrn_reflns_av_R_equivalents 0.0189
_diffrn_reflns_av_sigmaI/netI 0.0282
_diffrn_reflns_limit_h_max 13
_diffrn_reflns_limit_h_min -13
_diffrn_reflns_limit_k_max 18
_diffrn_reflns_limit_k_min -18
_diffrn_reflns_limit_l_max 21
_diffrn_reflns_limit_l_min -21
_diffrn_reflns_number 18784
_diffrn_reflns_theta_full 67.80
_diffrn_reflns_theta_max 69.58
_diffrn_reflns_theta_min 2.65
_exptl_absorpt_coefficient_mu 13.792
_exptl_absorpt_correction_T_max 0.4496
_exptl_absorpt_correction_T_min 0.1730
_exptl_absorpt_correction_type numerical
_exptl_absorpt_process_details 'SADABS (Sheldrick, 2008)'
_exptl_crystal_colour yellow
_exptl_crystal_density_diffrn 1.512
_exptl_crystal_density_method 'not measured'
_exptl_crystal_description block
_exptl_crystal_F_000 1269
_exptl_crystal_size_max 0.20
_exptl_crystal_size_mid 0.09
_exptl_crystal_size_min 0.07
_refine_diff_density_max 1.482
_refine_diff_density_min -2.338
_refine_diff_density_rms 0.127
_refine_ls_extinction_method none
_refine_ls_goodness_of_fit_ref 1.050
_refine_ls_hydrogen_treatment constr
_refine_ls_matrix_type full
_refine_ls_number_parameters 514
_refine_ls_number_reflns 9835
_refine_ls_number_restraints 32
_refine_ls_restrained_S_all 1.048
_refine_ls_R_factor_all 0.0805
_refine_ls_R_factor_gt 0.0704
_refine_ls_shift/su_max 0.003
_refine_ls_shift/su_mean 0.000
_refine_ls_structure_factor_coef Fsqd
_refine_ls_weighting_details 'calc w=1/[\s^2^(Fo^2^)+(0.0540P)^2^+22.8160P] where P=(Fo^2^+2Fc^2^)/3'
_refine_ls_weighting_scheme calc
_refine_ls_wR_factor_gt 0.1631
_refine_ls_wR_factor_ref 0.1732
_reflns_number_gt 8450
_reflns_number_total 9835
_reflns_threshold_expression I>2\s(I)
_cod_data_source_file om300423z_si_003.cif
_cod_data_source_block 7
_cod_depositor_comments
;
The following automatic conversions were performed:

'_symmetry_cell_setting' value 'Triclinic' changed to 'triclinic'
according to /home/saulius/struct/CIF-dictionaries/cif_core.dic
dictionary named 'cif_core.dic' version 2.4.2 from 2011-04-26.

Automatic conversion script
Id: cif_fix_values 1891 2012-01-12 08:04:46Z andrius 
;
_cod_original_formula_sum 'C53.50 H70.25 I2 N6.75 Rh2'
_cod_database_code 4078786

loop_
_symmetry_equiv_pos_as_xyz
'x, y, z'
'-x, -y, -z'

loop_
_atom_site_label
_atom_site_type_symbol
_atom_site_fract_x
_atom_site_fract_y
_atom_site_fract_z
_atom_site_U_iso_or_equiv
_atom_site_adp_type
_atom_site_occupancy
_atom_site_symmetry_multiplicity
_atom_site_calc_flag
_atom_site_refinement_flags
_atom_site_disorder_assembly
_atom_site_disorder_group
I1 I 0.10586(7) 0.33128(5) 0.68274(5) 0.0844(2) Uani 1 1 d . C .
I2 I 0.28510(7) 0.21323(4) 0.31925(5) 0.0884(3) Uani 1 1 d . D .
Rh1 Rh 0.27573(5) 0.24354(4) 0.62081(5) 0.0577(2) Uani 1 1 d . . .
Rh2 Rh 0.15819(8) 0.34175(4) 0.21319(4) 0.0703(2) Uani 1 1 d . . .
N1 N -0.0138(7) 0.0633(5) 0.6145(5) 0.070(2) Uani 1 1 d . A .
N2 N 0.0419(7) 0.0007(6) 0.6718(5) 0.072(2) Uani 1 1 d . A .
N3 N 0.1374(6) 0.0498(4) 0.6796(4) 0.0481(15) Uani 1 1 d . . .
N4 N 0.2671(7) 0.5121(5) 0.2503(5) 0.065(2) Uani 1 1 d . . .
N5 N 0.2710(7) 0.5542(5) 0.3040(5) 0.068(2) Uani 1 1 d . B .
N6 N 0.1922(6) 0.5025(5) 0.3631(5) 0.0559(17) Uani 1 1 d . . .
C1 C 0.1460(6) 0.1425(5) 0.6294(5) 0.0446(17) Uani 1 1 d . A .
C2 C 0.0439(7) 0.1502(6) 0.5879(5) 0.0505(18) Uani 1 1 d . . .
C3 C -0.1199(12) 0.0301(8) 0.5870(8) 0.111(5) Uani 1 1 d . . .
H3A H -0.1384 -0.0361 0.6197 0.133 Uiso 1 1 calc R A .
H3B H -0.1029 0.0357 0.5308 0.133 Uiso 1 1 calc R . .
H3C H -0.1896 0.0684 0.5920 0.133 Uiso 1 1 calc R . .
C4 C -0.0002(7) 0.2311(5) 0.5240(5) 0.0475(17) Uani 1 1 d . A .
C5 C 0.0845(6) 0.2897(5) 0.4665(5) 0.0455(17) Uani 1 1 d . . .
H5 H 0.1684 0.2763 0.4695 0.055 Uiso 1 1 calc R A .
C6 C 0.0488(7) 0.3675(5) 0.4047(5) 0.0474(17) Uani 1 1 d . A .
C7 C -0.0754(7) 0.3860(5) 0.3986(5) 0.0523(19) Uani 1 1 d . . .
H7 H -0.1014 0.4371 0.3551 0.063 Uiso 1 1 calc R A .
C8 C -0.1589(7) 0.3290(6) 0.4565(6) 0.057(2) Uani 1 1 d . A .
H8 H -0.2428 0.3424 0.4534 0.069 Uiso 1 1 calc R . .
C9 C -0.1235(7) 0.2525(6) 0.5193(6) 0.055(2) Uani 1 1 d . . .
H9 H -0.1826 0.2147 0.5590 0.066 Uiso 1 1 calc R A .
C10 C 0.1410(7) 0.4310(5) 0.3469(5) 0.0505(19) Uani 1 1 d . A .
C11 C 0.1889(8) 0.4340(5) 0.2719(6) 0.061(2) Uani 1 1 d . A .
C12 C 0.1686(9) 0.5297(7) 0.4339(6) 0.071(3) Uani 1 1 d . B .
H12A H 0.2207 0.5844 0.4287 0.085 Uiso 1 1 calc R . .
H12B H 0.1860 0.4769 0.4818 0.085 Uiso 1 1 calc R . .
H12C H 0.0831 0.5461 0.4386 0.085 Uiso 1 1 calc R . .
C21A C 0.2129(13) -0.0043(11) 0.7277(9) 0.054(6) Uiso 0.50 1 d PG A 1
C22A C 0.2834(12) -0.0657(9) 0.7012(6) 0.040(3) Uiso 0.50 1 d PG A 1
C23A C 0.3690(11) -0.1197(8) 0.7489(7) 0.050(4) Uiso 0.50 1 d PG A 1
H23A H 0.4172 -0.1617 0.7308 0.060 Uiso 0.50 1 calc PR A 1
C24A C 0.3840(12) -0.1124(10) 0.8231(7) 0.051(4) Uiso 0.50 1 d PG A 1
H24A H 0.4424 -0.1493 0.8557 0.062 Uiso 0.50 1 calc PR A 1
C25A C 0.3134(16) -0.0510(12) 0.8496(8) 0.063(6) Uiso 0.50 1 d PG A 1
H25A H 0.3237 -0.0459 0.9003 0.076 Uiso 0.50 1 calc PR A 1
C26A C 0.2279(16) 0.0030(13) 0.8019(10) 0.074(10) Uiso 0.50 1 d PG A 1
C27A C 0.2558(19) -0.0795(14) 0.6234(11) 0.060(5) Uiso 0.50 1 d P A 1
H27A H 0.2187 -0.0209 0.5884 0.072 Uiso 0.50 1 calc PR A 1
C28A C 0.170(2) -0.1605(17) 0.6394(14) 0.083(6) Uiso 0.50 1 d P A 1
H28A H 0.0934 -0.1490 0.6662 0.100 Uiso 0.50 1 calc PR A 1
H28B H 0.2051 -0.2182 0.6738 0.100 Uiso 0.50 1 calc PR A 1
H28C H 0.1532 -0.1678 0.5887 0.100 Uiso 0.50 1 calc PR A 1
C29A C 0.368(2) -0.0990(18) 0.5790(15) 0.089(7) Uiso 0.50 1 d P A 1
H29A H 0.3471 -0.1059 0.5290 0.106 Uiso 0.50 1 calc PR A 1
H29B H 0.4040 -0.1574 0.6123 0.106 Uiso 0.50 1 calc PR A 1
H29C H 0.4274 -0.0464 0.5668 0.106 Uiso 0.50 1 calc PR A 1
C30A C 0.165(2) 0.0746(18) 0.8384(15) 0.079(6) Uiso 0.50 1 d P A 1
H30A H 0.1236 0.1189 0.7930 0.095 Uiso 0.50 1 calc PR A 1
C31A C 0.238(3) 0.135(2) 0.864(2) 0.126(10) Uiso 0.50 1 d P A 1
H31A H 0.2998 0.1683 0.8202 0.151 Uiso 0.50 1 calc PR A 1
H31B H 0.2787 0.0975 0.9108 0.151 Uiso 0.50 1 calc PR A 1
H31C H 0.1869 0.1814 0.8771 0.151 Uiso 0.50 1 calc PR A 1
C32A C 0.059(3) 0.016(3) 0.897(2) 0.132(12) Uiso 0.50 1 d P A 1
H32A H 0.0058 0.0577 0.9146 0.159 Uiso 0.50 1 calc PR A 1
H32B H 0.0920 -0.0310 0.9430 0.159 Uiso 0.50 1 calc PR A 1
H32C H 0.0124 -0.0169 0.8689 0.159 Uiso 0.50 1 calc PR A 1
C21B C 0.2284(11) -0.0050(10) 0.7369(8) 0.035(4) Uiso 0.50 1 d PG A 2
C22B C 0.3140(11) -0.0608(9) 0.7146(6) 0.048(4) Uiso 0.50 1 d PG A 2
C23B C 0.3947(10) -0.1111(8) 0.7685(7) 0.043(3) Uiso 0.50 1 d PG A 2
H23B H 0.4532 -0.1492 0.7532 0.052 Uiso 0.50 1 calc PR A 2
C24B C 0.3898(12) -0.1057(10) 0.8448(7) 0.057(5) Uiso 0.50 1 d PG A 2
H24B H 0.4450 -0.1401 0.8817 0.068 Uiso 0.50 1 calc PR A 2
C25B C 0.3042(15) -0.0499(12) 0.8672(7) 0.069(6) Uiso 0.50 1 d PG A 2
H25B H 0.3009 -0.0462 0.9194 0.083 Uiso 0.50 1 calc PR A 2
C26B C 0.2235(13) 0.0004(12) 0.8132(9) 0.048(6) Uiso 0.50 1 d PG A 2
C27B C 0.3118(15) -0.0725(11) 0.6289(9) 0.039(3) Uiso 0.50 1 d P A 2
H27B H 0.2676 -0.0184 0.5935 0.047 Uiso 0.50 1 calc PR A 2
C28B C 0.2479(17) -0.1626(13) 0.6343(11) 0.059(4) Uiso 0.50 1 d P A 2
H28D H 0.2477 -0.1665 0.5807 0.071 Uiso 0.50 1 calc PR A 2
H28E H 0.1640 -0.1635 0.6571 0.071 Uiso 0.50 1 calc PR A 2
H28F H 0.2903 -0.2165 0.6687 0.071 Uiso 0.50 1 calc PR A 2
C29B C 0.4395(18) -0.0712(15) 0.5903(12) 0.068(5) Uiso 0.50 1 d P A 2
H29D H 0.4355 -0.0776 0.5378 0.082 Uiso 0.50 1 calc PR A 2
H29E H 0.4843 -0.1237 0.6245 0.082 Uiso 0.50 1 calc PR A 2
H29F H 0.4812 -0.0114 0.5838 0.082 Uiso 0.50 1 calc PR A 2
C30B C 0.1149(17) 0.0511(13) 0.8398(10) 0.049(4) Uiso 0.50 1 d P A 2
H30B H 0.0847 0.0990 0.7912 0.059 Uiso 0.50 1 calc PR A 2
C31B C 0.162(2) 0.1029(16) 0.8941(14) 0.077(6) Uiso 0.50 1 d P A 2
H31D H 0.2289 0.1467 0.8647 0.092 Uiso 0.50 1 calc PR A 2
H31E H 0.1904 0.0565 0.9423 0.092 Uiso 0.50 1 calc PR A 2
H31F H 0.0956 0.1382 0.9093 0.092 Uiso 0.50 1 calc PR A 2
C32B C 0.0097(19) -0.0174(15) 0.8852(13) 0.069(5) Uiso 0.50 1 d P A 2
H32D H -0.0198 -0.0495 0.8506 0.082 Uiso 0.50 1 calc PR A 2
H32E H -0.0564 0.0178 0.9007 0.082 Uiso 0.50 1 calc PR A 2
H32F H 0.0381 -0.0643 0.9333 0.082 Uiso 0.50 1 calc PR A 2
C41A C 0.3510(18) 0.5616(14) 0.1862(12) 0.061(5) Uiso 0.50 1 d P B 1
C42A C 0.297(2) 0.6460(17) 0.1369(15) 0.079(6) Uiso 0.50 1 d P B 1
C43A C 0.367(3) 0.689(2) 0.061(2) 0.119(10) Uiso 0.50 1 d P B 1
H43A H 0.3363 0.7440 0.0229 0.143 Uiso 0.50 1 calc PR B 1
C44A C 0.471(3) 0.656(3) 0.042(2) 0.134(11) Uiso 0.50 1 d P B 1
H44A H 0.5112 0.6865 -0.0097 0.160 Uiso 0.50 1 calc PR B 1
C45A C 0.528(3) 0.5750(19) 0.0979(16) 0.097(7) Uiso 0.50 1 d P B 1
H45A H 0.6059 0.5555 0.0851 0.116 Uiso 0.50 1 calc PR B 1
C46A C 0.4614(17) 0.5275(14) 0.1704(12) 0.061(4) Uiso 0.50 1 d P B 1
C47A C 0.5155(17) 0.4437(12) 0.2297(11) 0.047(3) Uiso 0.50 1 d P B 1
H47A H 0.4476 0.4086 0.2692 0.056 Uiso 0.50 1 calc PR B 1
C48A C 0.575(2) 0.3746(18) 0.1951(16) 0.089(7) Uiso 0.50 1 d P B 1
H48A H 0.6106 0.3242 0.2375 0.107 Uiso 0.50 1 calc PR B 1
H48B H 0.6386 0.4075 0.1533 0.107 Uiso 0.50 1 calc PR B 1
H48C H 0.5137 0.3472 0.1719 0.107 Uiso 0.50 1 calc PR B 1
C49A C 0.606(3) 0.475(2) 0.2762(19) 0.100(8) Uiso 0.50 1 d P B 1
H49A H 0.5667 0.5197 0.2993 0.121 Uiso 0.50 1 calc PR B 1
H49B H 0.6764 0.5068 0.2400 0.121 Uiso 0.50 1 calc PR B 1
H49C H 0.6319 0.4204 0.3192 0.121 Uiso 0.50 1 calc PR B 1
C41B C 0.3192(12) 0.5571(9) 0.1637(7) 0.052(4) Uiso 0.50 1 d PG B 2
C42B C 0.2701(12) 0.6372(9) 0.1112(9) 0.066(5) Uiso 0.50 1 d PG B 2
C43B C 0.3239(16) 0.6784(10) 0.0337(8) 0.105(9) Uiso 0.50 1 d PG B 2
H43B H 0.2903 0.7332 -0.0022 0.126 Uiso 0.50 1 calc PR B 2
C44B C 0.4267(16) 0.6397(12) 0.0086(7) 0.117(10) Uiso 0.50 1 d PG B 2
H44B H 0.4635 0.6679 -0.0444 0.140 Uiso 0.50 1 calc PR B 2
C45B C 0.4758(13) 0.5596(12) 0.0611(9) 0.098(7) Uiso 0.50 1 d PG B 2
H45B H 0.5461 0.5331 0.0440 0.118 Uiso 0.50 1 calc PR B 2
C46B C 0.4221(12) 0.5183(9) 0.1386(8) 0.068(5) Uiso 0.50 1 d PG B 2
C47B C 0.4836(18) 0.4393(14) 0.1980(13) 0.062(5) Uiso 0.50 1 d P B 2
H47B H 0.4188 0.4030 0.2397 0.074 Uiso 0.50 1 calc PR B 2
C48B C 0.534(2) 0.3738(17) 0.1592(15) 0.083(6) Uiso 0.50 1 d P B 2
H48D H 0.4724 0.3580 0.1290 0.099 Uiso 0.50 1 calc PR B 2
H48E H 0.5587 0.3160 0.2002 0.099 Uiso 0.50 1 calc PR B 2
H48F H 0.6051 0.4039 0.1227 0.099 Uiso 0.50 1 calc PR B 2
C49B C 0.577(3) 0.4721(19) 0.2412(16) 0.086(7) Uiso 0.50 1 d P B 2
H49D H 0.6140 0.4171 0.2783 0.103 Uiso 0.50 1 calc PR B 2
H49E H 0.5370 0.5091 0.2713 0.103 Uiso 0.50 1 calc PR B 2
H49F H 0.6398 0.5114 0.2021 0.103 Uiso 0.50 1 calc PR B 2
C50 C 0.1701(12) 0.6825(7) 0.1456(9) 0.100(4) Uani 1 1 d . . .
H50 H 0.1266 0.6352 0.1942 0.120 Uiso 1 1 calc R B 1
C51 C 0.0796(18) 0.7092(10) 0.0789(11) 0.152(7) Uani 1 1 d . B .
H51A H 0.0586 0.6529 0.0665 0.182 Uiso 1 1 calc R . .
H51B H 0.1177 0.7574 0.0306 0.182 Uiso 1 1 calc R . .
H51C H 0.0057 0.7339 0.0977 0.182 Uiso 1 1 calc R . .
C52 C 0.1947(13) 0.7679(8) 0.1663(9) 0.111(5) Uani 1 1 d . B .
H52A H 0.2448 0.7511 0.2118 0.133 Uiso 1 1 calc R . .
H52B H 0.1176 0.7926 0.1806 0.133 Uiso 1 1 calc R . .
H52C H 0.2378 0.8161 0.1201 0.133 Uiso 1 1 calc R . .
C61A C 0.3946(15) 0.2134(10) 0.5478(8) 0.051(4) Uiso 0.50 1 d PD C 1
H61A H 0.3597 0.1705 0.5226 0.062 Uiso 0.50 1 calc PR C 1
C62A C 0.4263(14) 0.1651(11) 0.6235(9) 0.054(4) Uiso 0.50 1 d PD C 1
H62A H 0.4094 0.0955 0.6420 0.064 Uiso 0.50 1 calc PR C 1
C63A C 0.5313(17) 0.1938(16) 0.6598(13) 0.082(6) Uiso 0.50 1 d PD C 1
H63A H 0.5636 0.1359 0.6977 0.098 Uiso 0.50 1 calc PR C 1
H63B H 0.5964 0.2220 0.6165 0.098 Uiso 0.50 1 calc PR C 1
C64A C 0.506(2) 0.262(2) 0.7033(19) 0.132(11) Uiso 0.50 1 d PD C 1
H64A H 0.5787 0.3038 0.6959 0.158 Uiso 0.50 1 calc PR C 1
H64B H 0.4893 0.2269 0.7613 0.158 Uiso 0.50 1 calc PR C 1
C65A C 0.3990(19) 0.3211(14) 0.6722(11) 0.075(5) Uiso 0.50 1 d PD C 1
H65A H 0.3564 0.3471 0.7113 0.090 Uiso 0.50 1 calc PR C 1
C66A C 0.3851(16) 0.3729(14) 0.5938(10) 0.065(5) Uiso 0.50 1 d PD C 1
H66A H 0.3364 0.4307 0.5861 0.079 Uiso 0.50 1 calc PR C 1
C67A C 0.4701(19) 0.3773(15) 0.5222(12) 0.082(6) Uiso 0.50 1 d PD C 1
H67A H 0.4623 0.4396 0.4801 0.098 Uiso 0.50 1 calc PR C 1
H67B H 0.5544 0.3740 0.5380 0.098 Uiso 0.50 1 calc PR C 1
C68A C 0.452(2) 0.3020(11) 0.4864(11) 0.074(6) Uiso 0.50 1 d PD C 1
H68A H 0.5310 0.2873 0.4642 0.089 Uiso 0.50 1 calc PR C 1
H68B H 0.3987 0.3259 0.4419 0.089 Uiso 0.50 1 calc PR C 1
C61B C 0.3811(12) 0.2080(8) 0.5191(7) 0.035(3) Uiso 0.50 1 d PD C 2
H61B H 0.3324 0.1717 0.4940 0.042 Uiso 0.50 1 calc PR C 2
C62B C 0.4191(11) 0.1552(9) 0.5920(7) 0.038(3) Uiso 0.50 1 d PD C 2
H62B H 0.3936 0.0871 0.6089 0.046 Uiso 0.50 1 calc PR C 2
C63B C 0.5355(13) 0.1703(12) 0.6249(11) 0.063(4) Uiso 0.50 1 d PD C 2
H63C H 0.6037 0.1703 0.5855 0.075 Uiso 0.50 1 calc PR C 2
H63D H 0.5451 0.1156 0.6741 0.075 Uiso 0.50 1 calc PR C 2
C64B C 0.5476(16) 0.2588(13) 0.6449(15) 0.089(7) Uiso 0.50 1 d PD C 2
H64C H 0.6170 0.2976 0.6109 0.107 Uiso 0.50 1 calc PR C 2
H64D H 0.5667 0.2410 0.7014 0.107 Uiso 0.50 1 calc PR C 2
C65B C 0.4363(14) 0.3181(11) 0.6336(9) 0.057(4) Uiso 0.50 1 d PD C 2
H65B H 0.4222 0.3486 0.6750 0.069 Uiso 0.50 1 calc PR C 2
C66B C 0.3983(14) 0.3718(11) 0.5610(8) 0.050(4) Uiso 0.50 1 d PD C 2
H66B H 0.3601 0.4315 0.5619 0.060 Uiso 0.50 1 calc PR C 2
C67B C 0.4499(19) 0.3781(12) 0.4786(10) 0.073(5) Uiso 0.50 1 d PD C 2
H67C H 0.3999 0.4221 0.4392 0.087 Uiso 0.50 1 calc PR C 2
H67D H 0.5326 0.4070 0.4697 0.087 Uiso 0.50 1 calc PR C 2
C68B C 0.4580(18) 0.2881(10) 0.4603(12) 0.072(6) Uiso 0.50 1 d PD C 2
H68C H 0.5438 0.2690 0.4603 0.086 Uiso 0.50 1 calc PR C 2
H68D H 0.4321 0.3000 0.4060 0.086 Uiso 0.50 1 calc PR C 2
C71A C 0.028(2) 0.415(2) 0.1669(14) 0.088(9) Uiso 0.50 1 d PD D 1
H71A H -0.0018 0.4606 0.1927 0.106 Uiso 0.50 1 calc PR D 1
C72A C 0.1282(16) 0.4442(13) 0.1135(9) 0.051(4) Uiso 0.50 1 d PD D 1
H72A H 0.1629 0.5075 0.1082 0.061 Uiso 0.50 1 calc PR D 1
C73A C 0.156(2) 0.4149(14) 0.0416(11) 0.076(6) Uiso 0.50 1 d PD D 1
H73A H 0.0789 0.4077 0.0193 0.091 Uiso 0.50 1 calc PR D 1
H73B H 0.2055 0.4656 0.0001 0.091 Uiso 0.50 1 calc PR D 1
C74A C 0.223(2) 0.3240(12) 0.0597(10) 0.078(6) Uiso 0.50 1 d PD D 1
H74A H 0.3111 0.3397 0.0468 0.094 Uiso 0.50 1 calc PR D 1
H74B H 0.1983 0.2916 0.0234 0.094 Uiso 0.50 1 calc PR D 1
C75A C 0.2046(16) 0.2556(13) 0.1443(9) 0.064(5) Uiso 0.50 1 d PD D 1
H75A H 0.2720 0.2111 0.1629 0.077 Uiso 0.50 1 calc PR D 1
C76A C 0.0932(15) 0.2279(14) 0.1857(11) 0.062(5) Uiso 0.50 1 d PD D 1
H76A H 0.0926 0.1661 0.2307 0.074 Uiso 0.50 1 calc PR D 1
C77A C -0.0282(19) 0.2535(16) 0.1524(15) 0.083(6) Uiso 0.50 1 d PD D 1
H77A H -0.0891 0.2023 0.1804 0.100 Uiso 0.50 1 calc PR D 1
H77B H -0.0218 0.2623 0.0947 0.100 Uiso 0.50 1 calc PR D 1
C78A C -0.067(2) 0.3437(17) 0.165(2) 0.113(10) Uiso 0.50 1 d PD D 1
H78A H -0.1187 0.3260 0.2155 0.135 Uiso 0.50 1 calc PR D 1
H78B H -0.1186 0.3766 0.1213 0.135 Uiso 0.50 1 calc PR D 1
C71B C -0.0053(15) 0.4208(13) 0.1627(10) 0.049(5) Uiso 0.50 1 d PD D 2
H71B H -0.0266 0.4722 0.1844 0.059 Uiso 0.50 1 calc PR D 2
C72B C 0.0860(15) 0.4469(13) 0.1021(8) 0.050(4) Uiso 0.50 1 d PD D 2
H72B H 0.1177 0.5126 0.0913 0.060 Uiso 0.50 1 calc PR D 2
C73B C 0.1036(16) 0.4186(10) 0.0290(9) 0.050(4) Uiso 0.50 1 d PD D 2
H73C H 0.1467 0.4709 -0.0150 0.061 Uiso 0.50 1 calc PR D 2
H73D H 0.0228 0.4094 0.0120 0.061 Uiso 0.50 1 calc PR D 2
C74B C 0.1739(17) 0.3299(9) 0.0413(8) 0.060(4) Uiso 0.50 1 d PD D 2
H74C H 0.2614 0.3472 0.0272 0.072 Uiso 0.50 1 calc PR D 2
H74D H 0.1477 0.2986 0.0047 0.072 Uiso 0.50 1 calc PR D 2
C75B C 0.1572(13) 0.2613(11) 0.1260(7) 0.046(4) Uiso 0.50 1 d PD D 2
H75B H 0.2144 0.2078 0.1375 0.055 Uiso 0.50 1 calc PR D 2
C76B C 0.0484(13) 0.2396(13) 0.1718(10) 0.056(4) Uiso 0.50 1 d PD D 2
H76B H 0.0448 0.1737 0.2112 0.067 Uiso 0.50 1 calc PR D 2
C77B C -0.0745(17) 0.2731(14) 0.1448(14) 0.074(6) Uiso 0.50 1 d PD D 2
H77C H -0.0730 0.2874 0.0863 0.089 Uiso 0.50 1 calc PR D 2
H77D H -0.1357 0.2215 0.1711 0.089 Uiso 0.50 1 calc PR D 2
C78B C -0.1130(16) 0.3593(12) 0.1635(13) 0.066(5) Uiso 0.50 1 d PD D 2
H78C H -0.1679 0.3961 0.1236 0.080 Uiso 0.50 1 calc PR D 2
H78D H -0.1586 0.3396 0.2170 0.080 Uiso 0.50 1 calc PR D 2
N1S N 0.217(2) 0.9256(17) 0.2629(15) 0.108(7) Uiso 0.50 1 d P . .
C1S C 0.265(2) 0.9710(17) 0.2104(14) 0.077(5) Uiso 0.50 1 d P . .
C2S C 0.315(2) 1.0187(19) 0.1389(15) 0.098(7) Uiso 0.50 1 d P . .
H2SA H 0.3630 0.9762 0.1180 0.118 Uiso 0.50 1 calc PR . .
H2SB H 0.3690 1.0688 0.1420 0.118 Uiso 0.50 1 calc PR . .
H2SC H 0.2522 1.0469 0.1030 0.118 Uiso 0.50 1 calc PR . .
N2S N 0.493(6) 0.088(5) 0.971(4) 0.15(2) Uiso 0.25 1 d P . .
C3S C 0.466(5) 0.166(4) 0.930(3) 0.096(14) Uiso 0.25 1 d P . .
C4S C 0.438(6) 0.249(4) 0.875(4) 0.114(18) Uiso 0.25 1 d P . .
H4SA H 0.4755 0.2537 0.8231 0.137 Uiso 0.25 1 calc PR . .
H4SB H 0.4671 0.3008 0.8890 0.137 Uiso 0.25 1 calc PR . .
H4SC H 0.3514 0.2527 0.8725 0.137 Uiso 0.25 1 calc PR . .

loop_
_atom_site_aniso_label
_atom_site_aniso_U_11
_atom_site_aniso_U_22
_atom_site_aniso_U_33
_atom_site_aniso_U_23
_atom_site_aniso_U_13
_atom_site_aniso_U_12
I1 0.1050(5) 0.0559(4) 0.1060(5) -0.0408(4) -0.0297(4) 0.0289(4)
I2 0.0951(5) 0.0323(3) 0.1207(6) -0.0134(3) 0.0315(4) -0.0048(3)
Rh1 0.0352(3) 0.0283(3) 0.0995(5) -0.0071(3) -0.0160(3) -0.0033(2)
Rh2 0.0922(5) 0.0336(3) 0.0720(4) -0.0122(3) 0.0411(4) -0.0086(3)
N1 0.065(5) 0.053(4) 0.073(5) 0.001(4) -0.013(4) -0.031(4)
N2 0.067(5) 0.053(4) 0.074(5) 0.005(4) -0.012(4) -0.032(4)
N3 0.044(3) 0.037(3) 0.054(4) -0.007(3) 0.008(3) -0.013(3)
N4 0.063(4) 0.033(4) 0.083(5) -0.004(3) 0.017(4) 0.002(3)
N5 0.052(4) 0.036(4) 0.099(6) -0.005(4) 0.001(4) -0.006(3)
N6 0.048(4) 0.038(4) 0.078(5) -0.016(3) -0.006(3) 0.000(3)
C1 0.034(3) 0.032(4) 0.061(5) -0.011(3) 0.011(3) -0.008(3)
C2 0.042(4) 0.041(4) 0.065(5) -0.015(4) 0.003(3) -0.015(4)
C3 0.108(9) 0.065(7) 0.134(11) 0.011(7) -0.060(8) -0.053(7)
C4 0.042(4) 0.038(4) 0.062(5) -0.018(3) 0.001(3) -0.010(3)
C5 0.035(3) 0.038(4) 0.063(5) -0.019(3) -0.003(3) -0.003(3)
C6 0.047(4) 0.033(4) 0.063(5) -0.018(3) 0.002(3) 0.001(3)
C7 0.050(4) 0.035(4) 0.071(5) -0.018(4) -0.004(4) 0.002(4)
C8 0.038(4) 0.046(5) 0.091(6) -0.028(4) -0.004(4) -0.001(4)
C9 0.037(4) 0.047(5) 0.082(6) -0.025(4) 0.006(4) -0.011(4)
C10 0.046(4) 0.031(4) 0.069(5) -0.011(3) 0.007(4) -0.002(3)
C11 0.065(5) 0.026(4) 0.079(6) -0.006(4) 0.017(4) -0.002(4)
C12 0.068(6) 0.059(6) 0.089(7) -0.029(5) -0.018(5) -0.001(5)
C50 0.100(9) 0.041(5) 0.138(11) 0.001(6) -0.030(8) -0.003(6)
C51 0.21(2) 0.062(8) 0.181(17) -0.027(9) -0.085(15) 0.027(10)
C52 0.103(9) 0.051(6) 0.164(13) -0.012(7) -0.040(9) -0.009(7)

loop_
_atom_type_symbol
_atom_type_description
_atom_type_scat_dispersion_real
_atom_type_scat_dispersion_imag
_atom_type_scat_source
C C 0.0181 0.0091 'International Tables Vol C Tables 4.2.6.8 and 6.1.1.4'
H H 0.0000 0.0000 'International Tables Vol C Tables 4.2.6.8 and 6.1.1.4'
N N 0.0311 0.0180 'International Tables Vol C Tables 4.2.6.8 and 6.1.1.4'
Rh Rh 0.0927 3.6045 'International Tables Vol C Tables 4.2.6.8 and 6.1.1.4'
I I -0.3257 6.8362 'International Tables Vol C Tables 4.2.6.8 and 6.1.1.4'

loop_
_geom_angle_atom_site_label_1
_geom_angle_atom_site_label_2
_geom_angle_atom_site_label_3
_geom_angle
C61A Rh1 C62A 40.2(3)
C61A Rh1 C1 98.1(5)
C62A Rh1 C1 98.9(5)
C1 Rh1 C65B 164.5(4)
C61A Rh1 C66A 85.2(7)
C62A Rh1 C66A 92.0(7)
C1 Rh1 C66A 166.7(5)
C1 Rh1 C62B 90.5(4)
C65B Rh1 C62B 79.9(5)
C61A Rh1 C65A 98.7(8)
C62A Rh1 C65A 81.2(7)
C1 Rh1 C65A 153.4(5)
C66A Rh1 C65A 36.1(3)
C1 Rh1 C66B 157.2(4)
C65B Rh1 C66B 36.0(3)
C62B Rh1 C66B 89.2(5)
C1 Rh1 C61B 89.8(4)
C65B Rh1 C61B 89.3(6)
C62B Rh1 C61B 35.3(3)
C66B Rh1 C61B 76.9(5)
C61A Rh1 I1 162.8(4)
C62A Rh1 I1 154.6(4)
C1 Rh1 I1 88.1(2)
C65B Rh1 I1 99.2(4)
C66A Rh1 I1 85.2(5)
C62B Rh1 I1 169.8(3)
C65A Rh1 I1 81.8(6)
C66B Rh1 I1 96.0(4)
C61B Rh1 I1 154.7(3)
C71A Rh2 C72A 41.7(4)
C71A Rh2 C11 89.5(8)
C72A Rh2 C11 92.8(5)
C71A Rh2 C76A 90.6(9)
C72A Rh2 C76A 98.9(7)
C11 Rh2 C76A 162.4(5)
C71A Rh2 C75A 106.7(9)
C72A Rh2 C75A 88.5(6)
C11 Rh2 C75A 156.4(5)
C76A Rh2 C75A 38.1(3)
C11 Rh2 C71B 90.9(5)
C11 Rh2 C72B 97.9(5)
C71B Rh2 C72B 35.3(3)
C11 Rh2 C75B 166.5(4)
C71B Rh2 C75B 90.7(6)
C72B Rh2 C75B 76.1(5)
C11 Rh2 C76B 157.2(4)
C71B Rh2 C76B 74.5(6)
C72B Rh2 C76B 80.4(6)
C75B Rh2 C76B 34.7(3)
C71A Rh2 I2 160.6(6)
C72A Rh2 I2 157.8(5)
C11 Rh2 I2 88.6(2)
C76A Rh2 I2 85.5(5)
C75A Rh2 I2 81.6(5)
C71B Rh2 I2 157.3(3)
C72B Rh2 I2 166.4(3)
C75B Rh2 I2 95.0(4)
C76B Rh2 I2 98.2(5)
N2 N1 C2 112.3(7)
N2 N1 C3 117.3(7)
C2 N1 C3 130.3(8)
N1 N2 N3 103.1(6)
C21A N3 N2 112.0(10)
C21A N3 C1 132.4(10)
N2 N3 C1 115.0(7)
N2 N3 C21B 116.6(8)
C1 N3 C21B 128.1(8)
N5 N4 C11 115.4(8)
N5 N4 C41A 106.2(11)
C11 N4 C41A 138.3(12)
N5 N4 C41B 123.1(8)
C11 N4 C41B 119.9(10)
N4 N5 N6 102.8(7)
N5 N6 C10 112.5(8)
N5 N6 C12 119.0(7)
C10 N6 C12 128.4(8)
N3 C1 C2 102.2(6)
N3 C1 Rh1 128.6(6)
C2 C1 Rh1 129.3(6)
N1 C2 C1 107.4(7)
N1 C2 C4 122.4(7)
C1 C2 C4 130.2(7)
C5 C4 C9 118.7(7)
C5 C4 C2 118.4(7)
C9 C4 C2 122.8(7)
C6 C5 C4 121.2(7)
C5 C6 C7 119.6(7)
C5 C6 C10 120.0(7)
C7 C6 C10 120.4(7)
C8 C7 C6 119.0(8)
C7 C8 C9 121.6(7)
C8 C9 C4 119.8(8)
N6 C10 C11 108.2(7)
N6 C10 C6 120.2(7)
C11 C10 C6 131.5(8)
N4 C11 C10 101.0(8)
N4 C11 Rh2 130.2(7)
C10 C11 Rh2 128.7(6)
N3 C21A C22A 118.8(10)
N3 C21A C26A 121.1(10)
C22A C21A C26A 120.0
C23A C22A C21A 120.0
C23A C22A C27A 121.2(11)
C21A C22A C27A 118.6(11)
C24A C23A C22A 120.0
C23A C24A C25A 120.0
C26A C25A C24A 120.0
C25A C26A C21A 120.0
C25A C26A C30A 112.6(13)
C21A C26A C30A 127.2(13)
C28A C27A C29A 107.1(19)
C28A C27A C22A 111.0(16)
C29A C27A C22A 112.1(17)
C31A C30A C32A 119(3)
C31A C30A C26A 120(2)
C32A C30A C26A 104(2)
C22B C21B C26B 120.0
C22B C21B N3 121.3(8)
C26B C21B N3 118.7(8)
C23B C22B C21B 120.0
C23B C22B C27B 120.5(9)
C21B C22B C27B 119.3(9)
C22B C23B C24B 120.0
C25B C24B C23B 120.0
C26B C25B C24B 120.0
C25B C26B C21B 120.0
C25B C26B C30B 121.3(11)
C21B C26B C30B 118.0(11)
C28B C27B C29B 108.3(14)
C28B C27B C22B 112.2(13)
C29B C27B C22B 111.2(13)
C32B C30B C26B 112.5(15)
C32B C30B C31B 109.8(17)
C26B C30B C31B 108.0(15)
C46A C41A N4 123.6(17)
C46A C41A C42A 126.7(19)
N4 C41A C42A 109.3(16)
C41A C42A C43A 112(2)
C41A C42A C50 129.7(19)
C43A C42A C50 117(2)
C44A C43A C42A 123(3)
C43A C44A C45A 123(3)
C46A C45A C44A 117(3)
C41A C46A C45A 118(2)
C41A C46A C47A 122.5(17)
C45A C46A C47A 119.1(18)
C46A C47A C48A 115.3(17)
C46A C47A C49A 110.6(18)
C48A C47A C49A 109.5(19)
C42B C41B C46B 120.0
C42B C41B N4 121.9(9)
C46B C41B N4 118.0(9)
C41B C42B C43B 120.0
C41B C42B C50 116.8(10)
C43B C42B C50 122.6(10)
C44B C43B C42B 120.0
C43B C44B C45B 120.0
C46B C45B C44B 120.0
C45B C46B C41B 120.0
C45B C46B C47B 119.8(12)
C41B C46B C47B 119.8(12)
C48B C47B C46B 109.9(18)
C48B C47B C49B 112.4(19)
C46B C47B C49B 113.9(17)
C52 C50 C42B 121.0(12)
C52 C50 C42A 102.5(13)
C52 C50 C51 108.2(10)
C42B C50 C51 102.5(13)
C42A C50 C51 124.7(17)
C62A C61A C68A 129.1(17)
C62A C61A Rh1 73.6(10)
C68A C61A Rh1 110.8(13)
C61A C62A C63A 123.9(16)
C61A C62A Rh1 66.2(9)
C63A C62A Rh1 114.7(13)
C64A C63A C62A 117.1(18)
C63A C64A C65A 110(2)
C66A C65A C64A 126(2)
C66A C65A Rh1 69.8(12)
C64A C65A Rh1 110.4(16)
C65A C66A C67A 126.7(18)
C65A C66A Rh1 74.1(12)
C67A C66A Rh1 105.1(13)
C68A C67A C66A 116.4(17)
C67A C68A C61A 111.4(17)
C62B C61B C68B 121.9(14)
C62B C61B Rh1 69.0(8)
C68B C61B Rh1 115.1(11)
C61B C62B C63B 126.2(13)
C61B C62B Rh1 75.7(8)
C63B C62B Rh1 110.0(10)
C62B C63B C64B 117.0(14)
C63B C64B C65B 114.4(15)
C66B C65B C64B 124.9(17)
C66B C65B Rh1 75.2(10)
C64B C65B Rh1 113.1(12)
C65B C66B C67B 128.5(15)
C65B C66B Rh1 68.7(10)
C67B C66B Rh1 112.6(12)
C68B C67B C66B 117.7(16)
C67B C68B C61B 113.3(15)
C72A C71A C78A 125(2)
C72A C71A Rh2 72.6(14)
C78A C71A Rh2 105(2)
C71A C72A C73A 125(2)
C71A C72A Rh2 65.7(14)
C73A C72A Rh2 111.3(12)
C74A C73A C72A 113.7(16)
C73A C74A C75A 116.4(17)
C76A C75A C74A 124.2(18)
C76A C75A Rh2 69.8(11)
C74A C75A Rh2 104.2(13)
C75A C76A C77A 126.0(19)
C75A C76A Rh2 72.1(11)
C77A C76A Rh2 107.9(14)
C76A C77A C78A 108.3(19)
C77A C78A C71A 120(2)
C72B C71B C78B 123.2(16)
C72B C71B Rh2 73.8(11)
C78B C71B Rh2 114.6(13)
C71B C72B C73B 129.1(16)
C71B C72B Rh2 70.9(11)
C73B C72B Rh2 113.9(11)
C72B C73B C74B 114.1(13)
C73B C74B C75B 113.1(13)
C76B C75B C74B 124.8(15)
C76B C75B Rh2 73.7(10)
C74B C75B Rh2 109.6(11)
C75B C76B C77B 126.5(16)
C75B C76B Rh2 71.6(10)
C77B C76B Rh2 115.2(12)
C78B C77B C76B 113.2(15)
C71B C78B C77B 111.5(16)
N1S C1S C2S 170(3)
N2S C3S C4S 171(7)

loop_
_geom_bond_atom_site_label_1
_geom_bond_atom_site_label_2
_geom_bond_distance
I1 Rh1 2.6784(10)
I2 Rh2 2.6840(11)
Rh1 C61A 1.940(17)
Rh1 C62A 2.035(16)
Rh1 C1 2.051(7)
Rh1 C65B 2.169(18)
Rh1 C66A 2.18(2)
Rh1 C62B 2.212(13)
Rh1 C65A 2.24(2)
Rh1 C66B 2.251(17)
Rh1 C61B 2.296(14)
Rh2 C71A 1.88(3)
Rh2 C72A 1.967(18)
Rh2 C11 2.052(10)
Rh2 C76A 2.08(2)
Rh2 C75A 2.113(19)
Rh2 C71B 2.24(2)
Rh2 C72B 2.275(18)
Rh2 C75B 2.281(15)
Rh2 C76B 2.307(19)
N1 N2 1.324(10)
N1 C2 1.369(10)
N1 C3 1.458(11)
N2 N3 1.332(9)
N3 C21A 1.315(12)
N3 C1 1.376(9)
N3 C21B 1.524(11)
N4 N5 1.324(11)
N4 C11 1.385(11)
N4 C41A 1.40(2)
N4 C41B 1.523(13)
N5 N6 1.329(10)
N6 C10 1.346(10)
N6 C12 1.462(12)
C1 C2 1.382(11)
C2 C4 1.470(11)
C4 C5 1.391(11)
C4 C9 1.401(11)
C5 C6 1.388(11)
C6 C7 1.405(11)
C6 C10 1.474(11)
C7 C8 1.377(12)
C8 C9 1.386(12)
C10 C11 1.386(12)
C21A C22A 1.3900
C21A C26A 1.3900
C22A C23A 1.3900
C22A C27A 1.53(2)
C23A C24A 1.3900
C24A C25A 1.3900
C25A C26A 1.3900
C26A C30A 1.58(3)
C27A C28A 1.48(3)
C27A C29A 1.51(3)
C30A C31A 1.43(4)
C30A C32A 1.55(4)
C21B C22B 1.3900
C21B C26B 1.3900
C22B C23B 1.3900
C22B C27B 1.601(17)
C23B C24B 1.3900
C24B C25B 1.3900
C25B C26B 1.3900
C26B C30B 1.552(19)
C27B C28B 1.50(2)
C27B C29B 1.52(2)
C30B C32B 1.53(3)
C30B C31B 1.56(3)
C41A C46A 1.37(3)
C41A C42A 1.44(3)
C42A C43A 1.45(4)
C42A C50 1.52(3)
C43A C44A 1.32(4)
C44A C45A 1.46(4)
C45A C46A 1.39(3)
C46A C47A 1.50(2)
C47A C48A 1.51(3)
C47A C49A 1.52(3)
C41B C42B 1.3900
C41B C46B 1.3900
C42B C43B 1.3900
C42B C50 1.498(18)
C43B C44B 1.3900
C44B C45B 1.3900
C45B C46B 1.3900
C46B C47B 1.50(2)
C47B C48B 1.48(3)
C47B C49B 1.51(3)
C50 C52 1.488(17)
C50 C51 1.562(19)
C61A C62A 1.369(9)
C61A C68A 1.506(5)
C62A C63A 1.506(5)
C63A C64A 1.505(5)
C64A C65A 1.505(5)
C65A C66A 1.369(9)
C66A C67A 1.506(5)
C67A C68A 1.505(5)
C61B C62B 1.370(9)
C61B C68B 1.506(5)
C62B C63B 1.505(5)
C63B C64B 1.505(5)
C64B C65B 1.505(5)
C65B C66B 1.370(9)
C66B C67B 1.505(5)
C67B C68B 1.505(5)
C71A C72A 1.370(9)
C71A C78A 1.506(5)
C72A C73A 1.506(5)
C73A C74A 1.506(5)
C74A C75A 1.506(5)
C75A C76A 1.369(9)
C76A C77A 1.506(5)
C77A C78A 1.506(5)
C71B C72B 1.369(9)
C71B C78B 1.505(5)
C72B C73B 1.505(5)
C73B C74B 1.506(5)
C74B C75B 1.506(5)
C75B C76B 1.370(9)
C76B C77B 1.506(5)
C77B C78B 1.505(5)
N1S C1S 1.05(3)
C1S C2S 1.31(3)
N2S C3S 1.21(7)
C3S C4S 1.36(7)

loop_
_geom_torsion_atom_site_label_1
_geom_torsion_atom_site_label_2
_geom_torsion_atom_site_label_3
_geom_torsion_atom_site_label_4
_geom_torsion
C2 N1 N2 N3 -1.1(11)
C3 N1 N2 N3 175.9(10)
N1 N2 N3 C21A -172.1(9)
N1 N2 N3 C1 0.1(10)
N1 N2 N3 C21B -174.7(8)
C11 N4 N5 N6 -0.3(9)
C41A N4 N5 N6 -178.6(10)
C41B N4 N5 N6 165.5(8)
N4 N5 N6 C10 -0.1(9)
N4 N5 N6 C12 -178.2(7)
C21A N3 C1 C2 171.1(11)
N2 N3 C1 C2 0.9(9)
C21B N3 C1 C2 175.0(8)
C21A N3 C1 Rh1 -10.1(14)
N2 N3 C1 Rh1 179.8(6)
C21B N3 C1 Rh1 -6.2(12)
C61A Rh1 C1 N3 85.2(8)
C62A Rh1 C1 N3 44.6(8)
C65B Rh1 C1 N3 8(2)
C66A Rh1 C1 N3 -171(2)
C62B Rh1 C1 N3 59.1(7)
C65A Rh1 C1 N3 -43.6(15)
C66B Rh1 C1 N3 148.1(11)
C61B Rh1 C1 N3 94.4(7)
I1 Rh1 C1 N3 -110.9(6)
C61A Rh1 C1 C2 -96.2(8)
C62A Rh1 C1 C2 -136.9(8)
C65B Rh1 C1 C2 -173.6(18)
C66A Rh1 C1 C2 8(2)
C62B Rh1 C1 C2 -122.4(8)
C65A Rh1 C1 C2 135.0(13)
C66B Rh1 C1 C2 -33.4(15)
C61B Rh1 C1 C2 -87.1(8)
I1 Rh1 C1 C2 67.7(7)
N2 N1 C2 C1 1.7(11)
C3 N1 C2 C1 -174.8(12)
N2 N1 C2 C4 179.5(8)
C3 N1 C2 C4 2.9(17)
N3 C1 C2 N1 -1.5(9)
Rh1 C1 C2 N1 179.7(6)
N3 C1 C2 C4 -179.0(8)
Rh1 C1 C2 C4 2.2(13)
N1 C2 C4 C5 -138.8(8)
C1 C2 C4 C5 38.4(13)
N1 C2 C4 C9 42.3(13)
C1 C2 C4 C9 -140.5(9)
C9 C4 C5 C6 -0.8(12)
C2 C4 C5 C6 -179.8(7)
C4 C5 C6 C7 -2.0(12)
C4 C5 C6 C10 177.1(7)
C5 C6 C7 C8 3.2(12)
C10 C6 C7 C8 -175.8(8)
C6 C7 C8 C9 -1.8(13)
C7 C8 C9 C4 -0.9(13)
C5 C4 C9 C8 2.2(12)
C2 C4 C9 C8 -178.8(8)
N5 N6 C10 C11 0.5(9)
C12 N6 C10 C11 178.3(8)
N5 N6 C10 C6 -178.4(7)
C12 N6 C10 C6 -0.6(12)
C5 C6 C10 N6 -86.0(9)
C7 C6 C10 N6 93.1(10)
C5 C6 C10 C11 95.4(11)
C7 C6 C10 C11 -85.5(11)
N5 N4 C11 C10 0.6(10)
C41A N4 C11 C10 178.1(15)
C41B N4 C11 C10 -165.8(8)
N5 N4 C11 Rh2 -176.1(6)
C41A N4 C11 Rh2 1(2)
C41B N4 C11 Rh2 17.5(12)
N6 C10 C11 N4 -0.6(9)
C6 C10 C11 N4 178.2(8)
N6 C10 C11 Rh2 176.2(6)
C6 C10 C11 Rh2 -5.1(14)
C71A Rh2 C11 N4 -94.0(10)
C72A Rh2 C11 N4 -52.4(10)
C76A Rh2 C11 N4 175.5(18)
C75A Rh2 C11 N4 40.2(17)
C71B Rh2 C11 N4 -97.4(9)
C72B Rh2 C11 N4 -62.6(9)
C75B Rh2 C11 N4 -1(2)
C76B Rh2 C11 N4 -146.6(13)
I2 Rh2 C11 N4 105.3(8)
C71A Rh2 C11 C10 90.2(10)
C72A Rh2 C11 C10 131.7(9)
C76A Rh2 C11 C10 0(2)
C75A Rh2 C11 C10 -135.7(13)
C71B Rh2 C11 C10 86.8(9)
C72B Rh2 C11 C10 121.5(9)
C75B Rh2 C11 C10 -176.4(17)
C76B Rh2 C11 C10 37.6(17)
I2 Rh2 C11 C10 -70.5(8)
N2 N3 C21A C22A 72.1(14)
C1 N3 C21A C22A -98.3(14)
N2 N3 C21A C26A -111.6(10)
C1 N3 C21A C26A 78.0(14)
N3 C21A C22A C23A 176.3(16)
C26A C21A C22A C23A 0.0
N3 C21A C22A C27A -9.8(17)
C26A C21A C22A C27A 173.9(15)
C21A C22A C23A C24A 0.0
C27A C22A C23A C24A -173.7(15)
C22A C23A C24A C25A 0.0
C23A C24A C25A C26A 0.0
C24A C25A C26A C21A 0.0
C24A C25A C26A C30A -175.0(19)
N3 C21A C26A C25A -176.2(16)
C22A C21A C26A C25A 0.0
N3 C21A C26A C30A -2.0(19)
C22A C21A C26A C30A 174(2)
C23A C22A C27A C28A 81.6(19)
C21A C22A C27A C28A -92.2(18)
C23A C22A C27A C29A -38(2)
C21A C22A C27A C29A 148.1(16)
C25A C26A C30A C31A 51(3)
C21A C26A C30A C31A -124(2)
C25A C26A C30A C32A -85(2)
C21A C26A C30A C32A 100(2)
N2 N3 C21B C22B 78.6(12)
C1 N3 C21B C22B -95.4(11)
N2 N3 C21B C26B -100.4(10)
C1 N3 C21B C26B 85.6(11)
C26B C21B C22B C23B 0.0
N3 C21B C22B C23B -179.0(13)
C26B C21B C22B C27B 175.3(13)
N3 C21B C22B C27B -3.7(14)
C21B C22B C23B C24B 0.0
C27B C22B C23B C24B -175.3(13)
C22B C23B C24B C25B 0.0
C23B C24B C25B C26B 0.0
C24B C25B C26B C21B 0.0
C24B C25B C26B C30B 170.7(17)
C22B C21B C26B C25B 0.0
N3 C21B C26B C25B 179.0(12)
C22B C21B C26B C30B -171.0(16)
N3 C21B C26B C30B 8.1(15)
C23B C22B C27B C28B 77.1(15)
C21B C22B C27B C28B -98.2(14)
C23B C22B C27B C29B -44.4(17)
C21B C22B C27B C29B 140.3(13)
C25B C26B C30B C32B -77.3(17)
C21B C26B C30B C32B 93.5(17)
C25B C26B C30B C31B 44.1(19)
C21B C26B C30B C31B -145.1(14)
N5 N4 C41A C46A 106.2(19)
C11 N4 C41A C46A -71(3)
N5 N4 C41A C42A -80.2(18)
C11 N4 C41A C42A 102.1(19)
C46A C41A C42A C43A 6(4)
N4 C41A C42A C43A -167(2)
C46A C41A C42A C50 173(2)
N4 C41A C42A C50 -1(3)
C41A C42A C43A C44A -3(5)
C50 C42A C43A C44A -171(3)
C42A C43A C44A C45A -3(6)
C43A C44A C45A C46A 5(5)
N4 C41A C46A C45A 169(2)
C42A C41A C46A C45A -4(3)
N4 C41A C46A C47A -14(3)
C42A C41A C46A C47A 174(2)
C44A C45A C46A C41A -2(4)
C44A C45A C46A C47A -180(2)
C41A C46A C47A C48A 138(2)
C45A C46A C47A C48A -45(3)
C41A C46A C47A C49A -97(2)
C45A C46A C47A C49A 80(2)
N5 N4 C41B C42B -66.2(13)
C11 N4 C41B C42B 99.0(11)
N5 N4 C41B C46B 110.9(10)
C11 N4 C41B C46B -83.9(11)
C46B C41B C42B C43B 0.0
N4 C41B C42B C43B 177.1(14)
C46B C41B C42B C50 -171.8(14)
N4 C41B C42B C50 5.3(15)
C41B C42B C43B C44B 0.0
C50 C42B C43B C44B 171.4(15)
C42B C43B C44B C45B 0.0
C43B C44B C45B C46B 0.0
C44B C45B C46B C41B 0.0
C44B C45B C46B C47B -172.6(16)
C42B C41B C46B C45B 0.0
N4 C41B C46B C45B -177.2(13)
C42B C41B C46B C47B 172.6(16)
N4 C41B C46B C47B -4.6(16)
C45B C46B C47B C48B -42(2)
C41B C46B C47B C48B 145.8(15)
C45B C46B C47B C49B 86(2)
C41B C46B C47B C49B -87.0(19)
C41B C42B C50 C52 100.4(14)
C43B C42B C50 C52 -71.3(16)
C41B C42B C50 C51 -139.2(11)
C43B C42B C50 C51 49.2(14)
C41A C42A C50 C52 112(2)
C43A C42A C50 C52 -83(3)
C41A C42A C50 C51 -126(2)
C43A C42A C50 C51 40(3)
C1 Rh1 C61A C62A -94.2(9)
C66A Rh1 C61A C62A 98.8(10)
C65A Rh1 C61A C62A 65.2(10)
I1 Rh1 C61A C62A 155.4(13)
C62A Rh1 C61A C68A -126.3(18)
C1 Rh1 C61A C68A 139.6(12)
C66A Rh1 C61A C68A -27.5(13)
C65A Rh1 C61A C68A -61.1(13)
I1 Rh1 C61A C68A 29(3)
C68A C61A C62A C63A -1(3)
Rh1 C61A C62A C63A -104.7(17)
C68A C61A C62A Rh1 104(2)
C1 Rh1 C62A C61A 92.1(10)
C66A Rh1 C62A C61A -80.2(10)
C65A Rh1 C62A C61A -114.8(11)
I1 Rh1 C62A C61A -163.3(9)
C61A Rh1 C62A C63A 117.9(18)
C1 Rh1 C62A C63A -150.0(13)
C66A Rh1 C62A C63A 37.6(14)
C65A Rh1 C62A C63A 3.1(14)
I1 Rh1 C62A C63A -45.4(19)
C61A C62A C63A C64A 88(3)
Rh1 C62A C63A C64A 11(3)
C62A C63A C64A C65A -25(3)
C63A C64A C65A C66A -53(4)
C63A C64A C65A Rh1 26(3)
C61A Rh1 C65A C66A 69.4(12)
C62A Rh1 C65A C66A 105.8(12)
C1 Rh1 C65A C66A -161.9(10)
I1 Rh1 C65A C66A -93.2(11)
C61A Rh1 C65A C64A -52.9(18)
C62A Rh1 C65A C64A -16.5(18)
C1 Rh1 C65A C64A 76(2)
C66A Rh1 C65A C64A -122(2)
I1 Rh1 C65A C64A 144.5(18)
C64A C65A C66A C67A 4(4)
Rh1 C65A C66A C67A -97(2)
C64A C65A C66A Rh1 101(2)
C61A Rh1 C66A C65A -111.8(12)
C62A Rh1 C66A C65A -72.1(12)
C1 Rh1 C66A C65A 143(2)
I1 Rh1 C66A C65A 82.6(11)
C61A Rh1 C66A C67A 12.7(13)
C62A Rh1 C66A C67A 52.4(13)
C1 Rh1 C66A C67A -93(3)
C65A Rh1 C66A C67A 124.5(19)
I1 Rh1 C66A C67A -152.9(13)
C65A C66A C67A C68A 86(3)
Rh1 C66A C67A C68A 5(2)
C66A C67A C68A C61A -27(3)
C62A C61A C68A C67A -48(3)
Rh1 C61A C68A C67A 37(2)
C1 Rh1 C61B C62B -91.1(8)
C65B Rh1 C61B C62B 73.5(8)
C66B Rh1 C61B C62B 107.6(8)
I1 Rh1 C61B C62B -176.3(6)
C1 Rh1 C61B C68B 152.5(12)
C65B Rh1 C61B C68B -43.0(12)
C62B Rh1 C61B C68B -116.5(16)
C66B Rh1 C61B C68B -8.8(12)
I1 Rh1 C61B C68B 67.3(16)
C68B C61B C62B C63B 3(2)
Rh1 C61B C62B C63B -104.5(15)
C68B C61B C62B Rh1 107.2(14)
C1 Rh1 C62B C61B 89.0(8)
C65B Rh1 C62B C61B -103.2(9)
C66B Rh1 C62B C61B -68.2(8)
I1 Rh1 C62B C61B 170.9(16)
C1 Rh1 C62B C63B -147.3(10)
C65B Rh1 C62B C63B 20.5(10)
C66B Rh1 C62B C63B 55.5(10)
C61B Rh1 C62B C63B 123.7(14)
I1 Rh1 C62B C63B -65(2)
C61B C62B C63B C64B 67(2)
Rh1 C62B C63B C64B -19(2)
C62B C63B C64B C65B 4(3)
C63B C64B C65B C66B -73(3)
C63B C64B C65B Rh1 15(2)
C1 Rh1 C65B C66B 155.0(15)
C62B Rh1 C65B C66B 102.7(10)
C61B Rh1 C65B C66B 68.5(9)
I1 Rh1 C65B C66B -87.5(9)
C1 Rh1 C65B C64B 33(3)
C62B Rh1 C65B C64B -19.4(14)
C66B Rh1 C65B C64B -122.1(18)
C61B Rh1 C65B C64B -53.6(13)
I1 Rh1 C65B C64B 150.4(13)
C64B C65B C66B C67B 5(3)
Rh1 C65B C66B C67B -102.6(19)
C64B C65B C66B Rh1 108.1(18)
C1 Rh1 C66B C65B -163.1(10)
C62B Rh1 C66B C65B -73.8(9)
C61B Rh1 C66B C65B -107.3(10)
I1 Rh1 C66B C65B 97.4(9)
C1 Rh1 C66B C67B -39.0(19)
C65B Rh1 C66B C67B 124.1(17)
C62B Rh1 C66B C67B 50.3(12)
C61B Rh1 C66B C67B 16.9(11)
I1 Rh1 C66B C67B -138.5(11)
C65B C66B C67B C68B 56(3)
Rh1 C66B C67B C68B -24(2)
C66B C67B C68B C61B 16(3)
C62B C61B C68B C67B -81(2)
Rh1 C61B C68B C67B -1(2)
C11 Rh2 C71A C72A 94.7(12)
C76A Rh2 C71A C72A -102.8(13)
C75A Rh2 C71A C72A -67.8(13)
I2 Rh2 C71A C72A 179.1(15)
C72A Rh2 C71A C78A 122(2)
C11 Rh2 C71A C78A -143.0(17)
C76A Rh2 C71A C78A 19.4(18)
C75A Rh2 C71A C78A 54.5(18)
I2 Rh2 C71A C78A -59(3)
C78A C71A C72A C73A 4(4)
Rh2 C71A C72A C73A 99.8(19)
C78A C71A C72A Rh2 -96(3)
C11 Rh2 C72A C71A -86.1(14)
C76A Rh2 C72A C71A 80.7(14)
C75A Rh2 C72A C71A 117.5(14)
I2 Rh2 C72A C71A -179.2(13)
C71A Rh2 C72A C73A -120(2)
C11 Rh2 C72A C73A 154.1(14)
C76A Rh2 C72A C73A -39.0(15)
C75A Rh2 C72A C73A -2.3(15)
I2 Rh2 C72A C73A 61(2)
C71A C72A C73A C74A -86(3)
Rh2 C72A C73A C74A -12(2)
C72A C73A C74A C75A 26(3)
C73A C74A C75A C76A 49(3)
C73A C74A C75A Rh2 -26(2)
C71A Rh2 C75A C76A -68.6(12)
C72A Rh2 C75A C76A -106.6(12)
C11 Rh2 C75A C76A 159.9(12)
I2 Rh2 C75A C76A 93.4(11)
C71A Rh2 C75A C74A 53.0(14)
C72A Rh2 C75A C74A 15.0(14)
C11 Rh2 C75A C74A -78(2)
C76A Rh2 C75A C74A 121.6(19)
I2 Rh2 C75A C74A -145.0(13)
C74A C75A C76A C77A 6(3)
Rh2 C75A C76A C77A 99(2)
C74A C75A C76A Rh2 -93.8(19)
C71A Rh2 C76A C75A 116.9(12)
C72A Rh2 C76A C75A 75.8(11)
C11 Rh2 C76A C75A -152.8(17)
I2 Rh2 C76A C75A -82.2(10)
C71A Rh2 C76A C77A -6.2(15)
C72A Rh2 C76A C77A -47.2(15)
C11 Rh2 C76A C77A 84(3)
C75A Rh2 C76A C77A -123(2)
I2 Rh2 C76A C77A 154.8(14)
C75A C76A C77A C78A -90(3)
Rh2 C76A C77A C78A -9(2)
C76A C77A C78A C71A 29(4)
C72A C71A C78A C77A 46(4)
Rh2 C71A C78A C77A -33(3)
C11 Rh2 C71B C72B 102.4(10)
C75B Rh2 C71B C72B -64.3(10)
C76B Rh2 C71B C72B -95.3(10)
I2 Rh2 C71B C72B -169.1(8)
C11 Rh2 C71B C78B -138.0(12)
C72B Rh2 C71B C78B 119.6(18)
C75B Rh2 C71B C78B 55.4(12)
C76B Rh2 C71B C78B 24.3(12)
I2 Rh2 C71B C78B -49.5(19)
C78B C71B C72B C73B -3(3)
Rh2 C71B C72B C73B 105.7(19)
C78B C71B C72B Rh2 -109.1(19)
C11 Rh2 C72B C71B -80.4(10)
C75B Rh2 C72B C71B 111.9(10)
C76B Rh2 C72B C71B 76.6(10)
I2 Rh2 C72B C71B 162.0(14)
C11 Rh2 C72B C73B 154.4(12)
C71B Rh2 C72B C73B -125.2(18)
C75B Rh2 C72B C73B -13.4(12)
C76B Rh2 C72B C73B -48.6(12)
I2 Rh2 C72B C73B 37(3)
C71B C72B C73B C74B -89(2)
Rh2 C72B C73B C74B -4.4(19)
C72B C73B C74B C75B 30(2)
C73B C74B C75B C76B 43(2)
C73B C74B C75B Rh2 -40.8(18)
C11 Rh2 C75B C76B -157.7(18)
C71B Rh2 C75B C76B -60.8(10)
C72B Rh2 C75B C76B -93.3(10)
I2 Rh2 C75B C76B 97.2(9)
C11 Rh2 C75B C74B -36(3)
C71B Rh2 C75B C74B 61.0(11)
C72B Rh2 C75B C74B 28.6(11)
C76B Rh2 C75B C74B 121.8(16)
I2 Rh2 C75B C74B -141.0(10)
C74B C75B C76B C77B 5(3)
Rh2 C75B C76B C77B 108.1(18)
C74B C75B C76B Rh2 -102.8(16)
C11 Rh2 C76B C75B 166.8(10)
C71B Rh2 C76B C75B 115.0(10)
C72B Rh2 C76B C75B 79.3(9)
I2 Rh2 C76B C75B -87.0(9)
C11 Rh2 C76B C77B 44(2)
C71B Rh2 C76B C77B -7.4(13)
C72B Rh2 C76B C77B -43.1(13)
C75B Rh2 C76B C77B -122.4(18)
I2 Rh2 C76B C77B 150.6(13)
C75B C76B C77B C78B -95(2)
Rh2 C76B C77B C78B -10(2)
C72B C71B C78B C77B 48(3)
Rh2 C71B C78B C77B -38(2)
C76B C77B C78B C71B 31(3)
